data_7047344
loop_
_publ_author_name
'Jin, Jun-Ling'
'Xie, Yun-Peng'
'Lu, Xing'

_publ_section_title
;
 High-nuclearity silver ethynide clusters containing polynucleating oxygen
 donor ligands.
;
_journal_issue 37
_journal_name_full 'Dalton transactions (Cambridge, England : 2003)'
_journal_page_first 12972
_journal_page_last 12978
_journal_paper_doi 10.1039/c8dt02700e
_journal_volume 47
_journal_year 2018
_chemical_formula_sum 'C86 H187 Ag12 Cl O34 P6 Sn6'
_chemical_formula_weight 3993.19
_chemical_name_systematic Compex2
_space_group_crystal_system triclinic
_space_group_IT_number 2
_space_group_name_Hall '-P 1'
_space_group_name_H-M_alt 'P -1'
_symmetry_space_group_name_Hall '-P 1'
_symmetry_space_group_name_H-M 'P -1'
_atom_sites_solution_hydrogens geom
_audit_creation_method SHELXL-2014/7
_audit_update_record
;
2018-08-16 deposited with the CCDC.
2018-08-22 downloaded from the CCDC.
;
_cell_angle_alpha 70.495(2)
_cell_angle_beta 80.824(2)
_cell_angle_gamma 65.193(2)
_cell_formula_units_Z 1
_cell_length_a 14.2975(11)
_cell_length_b 15.2821(11)
_cell_length_c 17.9075(13)
_cell_measurement_reflns_used 9930
_cell_measurement_temperature 173(2)
_cell_measurement_theta_max 25.3434
_cell_measurement_theta_min 2.9018
_cell_volume 3347.0(4)
_computing_cell_refinement 'SAINT (Bruker, 2014)'
_computing_data_collection 'Apex2 (Bruker, 2014)'
_computing_data_reduction 'SAINT (Bruker, 2014)'
_computing_molecular_graphics 'Bruker SHELXTL (Sheldrick, 2014)'
_computing_publication_material 'Bruker SHELXTL'
_computing_structure_refinement 'SHELXL-2014/7 (Sheldrick, 2014)'
_computing_structure_solution 'SHELXS-97 (Sheldrick 2008)'
_diffrn_ambient_temperature 173(2)
_diffrn_measured_fraction_theta_full 0.992
_diffrn_measured_fraction_theta_max 0.992
_diffrn_measurement_device_type 'Bruker D8 Quest'
_diffrn_radiation_type MoK\a
_diffrn_radiation_wavelength 0.71073
_diffrn_reflns_av_R_equivalents 0.0177
_diffrn_reflns_av_unetI/netI 0.0253
_diffrn_reflns_Laue_measured_fraction_full 0.992
_diffrn_reflns_Laue_measured_fraction_max 0.992
_diffrn_reflns_limit_h_max 15
_diffrn_reflns_limit_h_min -16
_diffrn_reflns_limit_k_max 17
_diffrn_reflns_limit_k_min -17
_diffrn_reflns_limit_l_max 20
_diffrn_reflns_limit_l_min -18
_diffrn_reflns_number 20619
_diffrn_reflns_point_group_measured_fraction_full 0.992
_diffrn_reflns_point_group_measured_fraction_max 0.992
_diffrn_reflns_theta_full 24.256
_diffrn_reflns_theta_max 24.256
_diffrn_reflns_theta_min 2.902
_exptl_absorpt_coefficient_mu 2.962
_exptl_absorpt_correction_T_max 0.752
_exptl_absorpt_correction_T_min 0.672
_exptl_absorpt_correction_type multi-scan
_exptl_absorpt_process_details 'SADABS-2014/2 (Bruker,2014)'
_exptl_crystal_colour colorless
_exptl_crystal_density_diffrn 1.981
_exptl_crystal_description block
_exptl_crystal_F_000 1946
_exptl_crystal_size_max 0.146
_exptl_crystal_size_mid 0.115
_exptl_crystal_size_min 0.102
_exptl_transmission_factor_max 0.0916
_exptl_transmission_factor_min 0.061
_refine_diff_density_max 1.476
_refine_diff_density_min -1.475
_refine_diff_density_rms 0.101
_refine_ls_extinction_method none
_refine_ls_goodness_of_fit_ref 1.120
_refine_ls_hydrogen_treatment constr
_refine_ls_matrix_type full
_refine_ls_number_parameters 639
_refine_ls_number_reflns 10751
_refine_ls_number_restraints 270
_refine_ls_restrained_S_all 1.113
_refine_ls_R_factor_all 0.0398
_refine_ls_R_factor_gt 0.0340
_refine_ls_shift/su_max 0.002
_refine_ls_shift/su_mean 0.000
_refine_ls_structure_factor_coef Fsqd
_refine_ls_weighting_details 'w=1/[\s^2^(Fo^2^)+(0.0164P)^2^+13.5056P] where P=(Fo^2^+2Fc^2^)/3'
_refine_ls_weighting_scheme calc
_refine_ls_wR_factor_gt 0.0746
_refine_ls_wR_factor_ref 0.0790
_reflns_Friedel_coverage 0.000
_reflns_number_gt 9480
_reflns_number_total 10751
_reflns_threshold_expression 'I > 2\s(I)'
_cod_data_source_file c8dt02700e2.cif
_cod_data_source_block Complex2
_cod_depositor_comments
;
The following automatic conversions were performed:

'_exptl_absorpt_correction_type' value 'Multi-scan' changed to
'multi-scan' according to
/home/data/users/saulius/crontab/automatic-downloads/rss-feeds/RSC/lib/dictionaries/cif_core.dic
dictionary named 'cif_core.dic' version 2.4.2 from 2011-04-26.

Automatic conversion script
Id: cif_fix_values 4973 2017-02-22 13:04:09Z antanas 

 Adding full bibliography for 7047343--7047346.cif.
;
_cod_database_code 7047344
_shelx_shelxl_version_number 2014/7
_shelx_space_group_comment
;
The symmetry employed for this shelxl refinement is uniquely defined
by the following loop, which should always be used as a source of
symmetry information in preference to the above space-group names.
They are only intended as comments.
;
_shelx_estimated_absorpt_t_min 0.672
_shelx_estimated_absorpt_t_max 0.752

loop_
_space_group_symop_operation_xyz
'x, y, z'
'-x, -y, -z'

loop_
_atom_site_label
_atom_site_type_symbol
_atom_site_fract_x
_atom_site_fract_y
_atom_site_fract_z
_atom_site_U_iso_or_equiv
_atom_site_adp_type
_atom_site_occupancy
_atom_site_site_symmetry_order
_atom_site_calc_flag
_atom_site_refinement_flags_posn
_atom_site_refinement_flags_adp
_atom_site_refinement_flags_occupancy
_atom_site_disorder_assembly
_atom_site_disorder_group
Sn1 Sn 0.23817(3) 0.89415(3) 0.19133(2) 0.03839(9) Uani 1 1 d . . . . .
Sn2 Sn 0.45206(3) 0.75835(2) 0.11253(2) 0.03080(9) Uani 1 1 d . . . . .
Sn3 Sn 0.25583(3) 0.69035(3) 0.15501(2) 0.03122(9) Uani 1 1 d . . . . .
Ag1 Ag 0.57876(4) 0.58390(3) 0.33196(3) 0.05113(12) Uani 1 1 d . . . . .
Ag2 Ag 0.68294(4) 0.58074(4) 0.46072(3) 0.06029(14) Uani 1 1 d . . . . .
Ag3A Ag 0.7073(13) 0.3789(13) 0.4238(6) 0.079(2) Uani 0.28(4) 1 d . . P A 1
Ag3B Ag 0.7183(2) 0.3901(3) 0.4240(2) 0.0501(8) Uani 0.72(4) 1 d . . P A 2
Ag4A Ag 0.5010(14) 0.3061(7) 0.4714(11) 0.079(3) Uani 0.175(15) 1 d . . P A 1
Ag4B Ag 0.51961(18) 0.3223(3) 0.4488(2) 0.0648(8) Uani 0.825(15) 1 d . . P A 2
Ag5 Ag 0.65107(4) 0.27181(4) 0.57625(3) 0.05293(12) Uani 1 1 d . . . . .
Ag6 Ag 0.64305(4) 0.49174(3) 0.62516(3) 0.06015(14) Uani 1 1 d . . . . .
Cl1 Cl 0.5000 0.5000 0.5000 0.0332(4) Uani 1 2 d S . P . .
P1 P 0.49000(10) 0.52172(9) 0.21093(7) 0.0286(3) Uani 1 1 d . . . . .
P2 P 0.46378(11) 0.82881(10) 0.26433(8) 0.0375(3) Uani 1 1 d . . . . .
P3 P 0.17155(10) 0.72332(10) 0.33024(8) 0.0344(3) Uani 1 1 d . . . . .
O1 O 0.5295(2) 0.6036(2) 0.16146(19) 0.0319(7) Uani 1 1 d . . . . .
O2 O 0.3767(3) 0.5502(2) 0.1948(2) 0.0341(8) Uani 1 1 d . . . . .
O3 O 0.5059(3) 0.4964(3) 0.29863(19) 0.0377(8) Uani 1 1 d . . . . .
O4 O 0.5147(3) 0.7888(3) 0.1935(2) 0.0398(8) Uani 1 1 d . . . . .
O5 O 0.3490(3) 0.8965(3) 0.2528(2) 0.0463(9) Uani 1 1 d . . . . .
O6 O 0.4811(3) 0.7427(3) 0.3405(2) 0.0544(11) Uani 1 1 d . . . . .
O7 O 0.1834(3) 0.6719(3) 0.2667(2) 0.0377(8) Uani 1 1 d . . . . .
O8 O 0.2526(3) 0.6575(3) 0.3924(2) 0.0458(9) Uani 1 1 d . . . . .
O9 O 0.1727(3) 0.8288(3) 0.2956(2) 0.0453(9) Uani 1 1 d . . . . .
O10 O 0.3376(2) 0.7479(2) 0.19623(18) 0.0293(7) Uani 1 1 d . . . . .
O11 O 0.3552(3) 0.7228(3) 0.05647(18) 0.0330(7) Uani 1 1 d . . . . .
O12 O 0.1610(3) 0.8481(3) 0.1281(2) 0.0442(9) Uani 1 1 d . . . . .
O101 O 0.3372(3) 0.9101(3) 0.0890(2) 0.0441(9) Uani 1 1 d . . . . .
C1 C 0.7503(5) 0.5188(5) 0.3657(4) 0.0590(17) Uani 1 1 d . U . . .
C2 C 0.7944(4) 0.5341(4) 0.3025(3) 0.0445(13) Uani 1 1 d . U . . .
C3 C 0.8522(4) 0.5561(5) 0.2272(3) 0.0470(13) Uani 1 1 d . U . . .
C4 C 0.7769(5) 0.6204(5) 0.1599(3) 0.0576(16) Uani 1 1 d . U . . .
H4A H 0.8151 0.6350 0.1100 0.086 Uiso 1 1 calc R U . . .
H4B H 0.7367 0.5837 0.1558 0.086 Uiso 1 1 calc R U . . .
H4C H 0.7303 0.6839 0.1704 0.086 Uiso 1 1 calc R U . . .
C5 C 0.9241(5) 0.4566(6) 0.2113(5) 0.075(2) Uani 1 1 d . U . . .
H5A H 0.9627 0.4705 0.1614 0.112 Uiso 1 1 calc R U . . .
H5B H 0.9724 0.4150 0.2548 0.112 Uiso 1 1 calc R U . . .
H5C H 0.8833 0.4204 0.2073 0.112 Uiso 1 1 calc R U . . .
C6 C 0.9151(6) 0.6121(6) 0.2359(5) 0.073(2) Uani 1 1 d . U . . .
H6A H 0.9540 0.6274 0.1865 0.110 Uiso 1 1 calc R U . . .
H6B H 0.8685 0.6751 0.2471 0.110 Uiso 1 1 calc R U . . .
H6C H 0.9630 0.5695 0.2795 0.110 Uiso 1 1 calc R U . . .
C7 C 0.6902(5) 0.2528(5) 0.4546(3) 0.0548(16) Uani 1 1 d . U . . .
C8 C 0.6930(5) 0.1764(4) 0.4471(3) 0.0483(14) Uani 1 1 d . U . . .
C9 C 0.7142(6) 0.0770(5) 0.4376(4) 0.0618(16) Uani 1 1 d . U . . .
C10 C 0.6134(7) 0.0620(7) 0.4419(6) 0.096(3) Uani 1 1 d . U . . .
H10A H 0.6290 -0.0040 0.4354 0.144 Uiso 1 1 calc R U . . .
H10B H 0.5789 0.0650 0.4934 0.144 Uiso 1 1 calc R U . . .
H10C H 0.5681 0.1154 0.3995 0.144 Uiso 1 1 calc R U . . .
C11 C 0.7684(8) 0.0728(6) 0.3576(5) 0.094(3) Uani 1 1 d . U . . .
H11A H 0.7830 0.0075 0.3504 0.141 Uiso 1 1 calc R U . . .
H11B H 0.7239 0.1272 0.3152 0.141 Uiso 1 1 calc R U . . .
H11C H 0.8332 0.0810 0.3558 0.141 Uiso 1 1 calc R U . . .
C12 C 0.7842(7) -0.0046(6) 0.5053(6) 0.095(3) Uani 1 1 d . U . . .
H12A H 0.7998 -0.0715 0.5007 0.143 Uiso 1 1 calc R U . . .
H12B H 0.8485 0.0049 0.5022 0.143 Uiso 1 1 calc R U . . .
H12C H 0.7491 0.0006 0.5563 0.143 Uiso 1 1 calc R U . . .
C13 C 0.6444(6) 0.6464(4) 0.5553(4) 0.0558(16) Uani 1 1 d . U . . .
C14 C 0.6930(4) 0.6592(4) 0.5958(3) 0.0382(11) Uani 1 1 d . U . . .
C15 C 0.7549(4) 0.6783(4) 0.6433(3) 0.0421(12) Uani 1 1 d . U . . .
C16 C 0.8522(5) 0.6819(6) 0.5936(4) 0.0643(18) Uani 1 1 d . U . . .
H16A H 0.8950 0.6944 0.6230 0.096 Uiso 1 1 calc R U . . .
H16B H 0.8912 0.6173 0.5824 0.096 Uiso 1 1 calc R U . . .
H16C H 0.8322 0.7363 0.5435 0.096 Uiso 1 1 calc R U . . .
C17 C 0.6913(6) 0.7791(5) 0.6595(4) 0.0617(17) Uani 1 1 d . U . . .
H17A H 0.7316 0.7923 0.6907 0.093 Uiso 1 1 calc R U . . .
H17B H 0.6734 0.8332 0.6091 0.093 Uiso 1 1 calc R U . . .
H17C H 0.6281 0.7768 0.6890 0.093 Uiso 1 1 calc R U . . .
C18 C 0.7848(5) 0.5921(5) 0.7208(3) 0.0495(14) Uani 1 1 d . U . . .
H18A H 0.8256 0.6046 0.7521 0.074 Uiso 1 1 calc R U . . .
H18B H 0.7224 0.5884 0.7509 0.074 Uiso 1 1 calc R U . . .
H18C H 0.8257 0.5282 0.7089 0.074 Uiso 1 1 calc R U . . .
C19 C 0.5665(4) 0.4088(4) 0.1806(3) 0.0332(11) Uani 1 1 d . U . . .
C20 C 0.5517(5) 0.4343(4) 0.0918(3) 0.0461(13) Uani 1 1 d . U . . .
H20A H 0.4787 0.4558 0.0820 0.069 Uiso 1 1 calc R U . . .
H20B H 0.5743 0.4890 0.0622 0.069 Uiso 1 1 calc R U . . .
H20C H 0.5926 0.3745 0.0743 0.069 Uiso 1 1 calc R U . . .
C21 C 0.6792(4) 0.3754(4) 0.1971(4) 0.0494(14) Uani 1 1 d . U . . .
H21A H 0.7028 0.4292 0.1667 0.074 Uiso 1 1 calc R U . . .
H21B H 0.6873 0.3611 0.2538 0.074 Uiso 1 1 calc R U . . .
H21C H 0.7203 0.3142 0.1813 0.074 Uiso 1 1 calc R U . . .
C22 C 0.5289(5) 0.3252(4) 0.2277(4) 0.0487(14) Uani 1 1 d . U . . .
H22A H 0.4561 0.3473 0.2168 0.073 Uiso 1 1 calc R U . . .
H22B H 0.5697 0.2640 0.2120 0.073 Uiso 1 1 calc R U . . .
H22C H 0.5367 0.3108 0.2845 0.073 Uiso 1 1 calc R U . . .
C23 C 0.5263(5) 0.9091(4) 0.2694(4) 0.0483(14) Uani 1 1 d . U . . .
C24 C 0.4776(7) 0.9497(7) 0.3399(6) 0.100(3) Uani 1 1 d . U . . .
H24A H 0.4882 0.8930 0.3886 0.150 Uiso 1 1 calc R U . . .
H24B H 0.5098 0.9929 0.3446 0.150 Uiso 1 1 calc R U . . .
H24C H 0.4035 0.9891 0.3317 0.150 Uiso 1 1 calc R U . . .
C25 C 0.6399(5) 0.8454(6) 0.2842(5) 0.073(2) Uani 1 1 d . U . . .
H25A H 0.6481 0.7905 0.3338 0.109 Uiso 1 1 calc R U . . .
H25B H 0.6713 0.8170 0.2403 0.109 Uiso 1 1 calc R U . . .
H25C H 0.6739 0.8876 0.2881 0.109 Uiso 1 1 calc R U . . .
C26 C 0.5116(7) 0.9934(6) 0.1941(5) 0.093(3) Uani 1 1 d . U . . .
H26A H 0.4378 1.0337 0.1854 0.139 Uiso 1 1 calc R U . . .
H26B H 0.5450 1.0363 0.1976 0.139 Uiso 1 1 calc R U . . .
H26C H 0.5424 0.9656 0.1498 0.139 Uiso 1 1 calc R U . . .
C27 C 0.0468(4) 0.7385(4) 0.3777(3) 0.0432(13) Uani 1 1 d . U . . .
C28 C -0.0370(5) 0.8043(5) 0.3172(5) 0.0674(18) Uani 1 1 d . U . . .
H28A H -0.0276 0.7720 0.2760 0.101 Uiso 1 1 calc R U . . .
H28B H -0.1045 0.8130 0.3434 0.101 Uiso 1 1 calc R U . . .
H28C H -0.0329 0.8704 0.2931 0.101 Uiso 1 1 calc R U . . .
C29 C 0.0332(6) 0.7879(5) 0.4425(4) 0.0655(18) Uani 1 1 d . U . . .
H29A H 0.0877 0.7448 0.4813 0.098 Uiso 1 1 calc R U . . .
H29B H 0.0374 0.8540 0.4187 0.098 Uiso 1 1 calc R U . . .
H29C H -0.0342 0.7966 0.4690 0.098 Uiso 1 1 calc R U . . .
C30 C 0.0423(5) 0.6339(5) 0.4149(4) 0.0599(17) Uani 1 1 d . U . . .
H30A H 0.0967 0.5917 0.4539 0.090 Uiso 1 1 calc R U . . .
H30B H -0.0250 0.6414 0.4411 0.090 Uiso 1 1 calc R U . . .
H30C H 0.0525 0.6019 0.3734 0.090 Uiso 1 1 calc R U . . .
C31 C 0.5523(4) 0.7812(4) 0.0135(3) 0.0417(12) Uani 1 1 d . U . . .
H31A H 0.5130 0.8421 -0.0287 0.050 Uiso 1 1 calc R U . . .
H31B H 0.6076 0.7938 0.0296 0.050 Uiso 1 1 calc R U . . .
C32 C 0.6015(5) 0.6916(4) -0.0200(3) 0.0451(13) Uani 1 1 d . U . . .
H32A H 0.6494 0.6337 0.0194 0.054 Uiso 1 1 calc R U . . .
H32B H 0.5467 0.6720 -0.0275 0.054 Uiso 1 1 calc R U . . .
C33 C 0.6600(5) 0.7114(5) -0.0981(3) 0.0568(16) Uani 1 1 d . U . . .
H33A H 0.6825 0.6523 -0.1179 0.068 Uiso 1 1 calc R U . . .
H33B H 0.6125 0.7703 -0.1372 0.068 Uiso 1 1 calc R U . . .
C34 C 0.7515(7) 0.7312(7) -0.0929(5) 0.088(3) Uani 1 1 d . U . . .
H34A H 0.7852 0.7433 -0.1453 0.131 Uiso 1 1 calc R U . . .
H34B H 0.7299 0.7908 -0.0747 0.131 Uiso 1 1 calc R U . . .
H34C H 0.8000 0.6726 -0.0554 0.131 Uiso 1 1 calc R U . . .
C35 C 0.1655(5) 0.6450(5) 0.1051(3) 0.0519(15) Uani 1 1 d D U . . .
H35A H 0.1508 0.5907 0.1472 0.062 Uiso 1 1 calc R U . . .
H35B H 0.0987 0.7030 0.0907 0.062 Uiso 1 1 calc R U . . .
C36 C 0.2049(8) 0.6099(10) 0.0374(6) 0.119(4) Uani 1 1 d D U . . .
H36A H 0.2741 0.5552 0.0499 0.142 Uiso 1 1 calc R U . . .
H36B H 0.2137 0.6659 -0.0067 0.142 Uiso 1 1 calc R U . . .
C37 C 0.1388(7) 0.5700(10) 0.0079(7) 0.125(4) Uani 1 1 d D U . . .
H37A H 0.1773 0.5409 -0.0351 0.150 Uiso 1 1 calc R U . . .
H37B H 0.1278 0.5151 0.0520 0.150 Uiso 1 1 calc R U . . .
C38 C 0.0424(9) 0.6452(11) -0.0203(7) 0.155(5) Uani 1 1 d D U . . .
H38A H 0.0043 0.6156 -0.0381 0.232 Uiso 1 1 calc R U . . .
H38B H 0.0031 0.6732 0.0223 0.232 Uiso 1 1 calc R U . . .
H38C H 0.0526 0.6991 -0.0648 0.232 Uiso 1 1 calc R U . . .
C39 C 0.1306(5) 1.0449(4) 0.1803(4) 0.0643(18) Uani 1 1 d . U . . .
H39A H 0.1607 1.0924 0.1452 0.077 Uiso 1 1 calc R U . . .
H39B H 0.0676 1.0569 0.1553 0.077 Uiso 1 1 calc R U . . .
C40 C 0.1005(6) 1.0666(5) 0.2624(5) 0.077(2) Uani 1 1 d . U . . .
H40A H 0.0767 1.0147 0.2988 0.093 Uiso 1 1 calc R U . . .
H40B H 0.1631 1.0593 0.2851 0.093 Uiso 1 1 calc R U . . .
C41 C 0.0205(7) 1.1663(6) 0.2598(5) 0.088(2) Uani 1 1 d . U . . .
H41A H -0.0409 1.1758 0.2341 0.105 Uiso 1 1 calc R U . . .
H41B H 0.0459 1.2186 0.2268 0.105 Uiso 1 1 calc R U . . .
C42 C -0.0109(8) 1.1813(7) 0.3407(5) 0.098(3) Uani 1 1 d . U . . .
H42A H -0.0645 1.2491 0.3351 0.147 Uiso 1 1 calc R U . . .
H42B H -0.0378 1.1308 0.3734 0.147 Uiso 1 1 calc R U . . .
H42C H 0.0490 1.1737 0.3660 0.147 Uiso 1 1 calc R U . . .
C101 C 0.3507(8) 0.9983(6) 0.0389(6) 0.101(3) Uani 1 1 d . . . . .

loop_
_atom_site_aniso_label
_atom_site_aniso_U_11
_atom_site_aniso_U_22
_atom_site_aniso_U_33
_atom_site_aniso_U_23
_atom_site_aniso_U_13
_atom_site_aniso_U_12
Sn1 0.0379(2) 0.02873(18) 0.0439(2) -0.00898(15) 0.00683(16) -0.01295(15)
Sn2 0.03611(19) 0.03226(18) 0.02672(17) -0.00817(14) 0.00550(13) -0.01863(15)
Sn3 0.03190(18) 0.03740(18) 0.02662(17) -0.00900(14) 0.00076(13) -0.01666(15)
Ag1 0.0560(3) 0.0482(3) 0.0567(3) -0.0175(2) -0.0141(2) -0.0217(2)
Ag2 0.0780(4) 0.0833(4) 0.0355(2) -0.0117(2) -0.0018(2) -0.0510(3)
Ag3A 0.107(5) 0.055(2) 0.051(3) -0.0070(18) 0.033(3) -0.028(3)
Ag3B 0.0512(15) 0.0434(9) 0.0495(10) -0.0148(8) 0.0002(10) -0.0127(7)
Ag4A 0.083(5) 0.040(2) 0.098(5) 0.004(3) -0.025(4) -0.020(3)
Ag4B 0.0494(7) 0.0682(12) 0.0759(12) -0.0404(9) -0.0205(7) -0.0011(6)
Ag5 0.0620(3) 0.0700(3) 0.0383(2) -0.0205(2) 0.0050(2) -0.0357(3)
Ag6 0.0742(3) 0.0406(2) 0.0525(3) -0.0101(2) 0.0228(2) -0.0217(2)
Cl1 0.0405(9) 0.0353(9) 0.0258(8) -0.0108(7) 0.0009(7) -0.0162(7)
P1 0.0334(7) 0.0320(6) 0.0252(6) -0.0114(5) 0.0027(5) -0.0164(5)
P2 0.0466(8) 0.0339(7) 0.0391(7) -0.0162(6) 0.0083(6) -0.0216(6)
P3 0.0342(7) 0.0349(7) 0.0365(7) -0.0148(6) 0.0081(5) -0.0158(6)
O1 0.0313(18) 0.0317(17) 0.0358(18) -0.0133(15) 0.0038(14) -0.0144(14)
O2 0.0346(19) 0.0337(18) 0.0389(19) -0.0142(15) 0.0049(15) -0.0174(15)
O3 0.049(2) 0.050(2) 0.0243(17) -0.0143(16) 0.0044(15) -0.0277(18)
O4 0.040(2) 0.045(2) 0.046(2) -0.0263(17) 0.0063(16) -0.0209(17)
O5 0.048(2) 0.044(2) 0.060(2) -0.0304(19) 0.0121(19) -0.0231(18)
O6 0.068(3) 0.045(2) 0.045(2) -0.0102(19) 0.020(2) -0.027(2)
O7 0.039(2) 0.041(2) 0.0361(19) -0.0140(16) 0.0097(15) -0.0214(16)
O8 0.045(2) 0.045(2) 0.052(2) -0.0217(18) -0.0080(18) -0.0135(18)
O9 0.050(2) 0.041(2) 0.049(2) -0.0210(18) 0.0206(18) -0.0246(18)
O10 0.0295(17) 0.0309(17) 0.0312(17) -0.0114(14) 0.0051(13) -0.0158(14)
O11 0.0373(19) 0.046(2) 0.0221(16) -0.0091(15) 0.0015(14) -0.0234(16)
O12 0.035(2) 0.042(2) 0.048(2) -0.0055(17) -0.0038(17) -0.0138(17)
O101 0.049(2) 0.0276(18) 0.044(2) -0.0010(16) 0.0097(17) -0.0159(17)
C1 0.049(4) 0.077(4) 0.040(3) -0.002(3) -0.003(3) -0.027(3)
C2 0.033(3) 0.058(3) 0.045(3) -0.015(3) -0.008(2) -0.018(3)
C3 0.031(3) 0.067(4) 0.048(3) -0.022(3) 0.009(2) -0.023(3)
C4 0.057(4) 0.083(4) 0.039(3) -0.014(3) 0.002(3) -0.037(3)
C5 0.055(4) 0.088(5) 0.079(5) -0.051(4) 0.010(3) -0.011(4)
C6 0.061(4) 0.108(6) 0.077(5) -0.038(4) 0.012(4) -0.055(4)
C7 0.061(4) 0.048(3) 0.041(3) -0.022(3) -0.008(3) 0.001(3)
C8 0.051(3) 0.041(3) 0.036(3) -0.010(2) -0.003(2) -0.003(3)
C9 0.069(4) 0.043(3) 0.067(4) -0.016(3) -0.004(3) -0.015(3)
C10 0.092(6) 0.083(6) 0.125(8) -0.035(6) -0.014(5) -0.039(5)
C11 0.129(7) 0.062(5) 0.091(5) -0.048(4) 0.024(5) -0.026(5)
C12 0.091(6) 0.048(4) 0.111(6) 0.003(4) -0.019(5) -0.008(4)
C13 0.086(5) 0.043(3) 0.047(3) -0.003(3) -0.023(3) -0.034(3)
C14 0.048(3) 0.030(3) 0.034(3) -0.003(2) 0.000(2) -0.019(2)
C15 0.051(3) 0.049(3) 0.041(3) -0.016(2) 0.005(2) -0.033(3)
C16 0.066(4) 0.090(5) 0.058(4) -0.023(4) 0.013(3) -0.054(4)
C17 0.086(5) 0.057(4) 0.057(4) -0.026(3) 0.008(3) -0.038(3)
C18 0.051(4) 0.069(4) 0.036(3) -0.013(3) -0.003(2) -0.031(3)
C19 0.038(3) 0.036(3) 0.031(2) -0.014(2) 0.003(2) -0.018(2)
C20 0.062(4) 0.054(3) 0.033(3) -0.023(3) 0.007(2) -0.029(3)
C21 0.041(3) 0.048(3) 0.059(4) -0.024(3) -0.003(3) -0.010(3)
C22 0.058(4) 0.037(3) 0.054(3) -0.018(3) 0.014(3) -0.023(3)
C23 0.056(3) 0.047(3) 0.058(3) -0.026(3) 0.000(3) -0.028(3)
C24 0.110(7) 0.117(7) 0.125(6) -0.097(6) 0.019(6) -0.056(6)
C25 0.064(4) 0.070(4) 0.103(6) -0.035(4) -0.015(4) -0.032(3)
C26 0.116(7) 0.063(4) 0.109(6) 0.011(4) -0.028(5) -0.064(5)
C27 0.039(3) 0.049(3) 0.047(3) -0.023(3) 0.017(2) -0.023(3)
C28 0.032(3) 0.069(4) 0.096(5) -0.033(4) 0.004(3) -0.011(3)
C29 0.069(4) 0.074(4) 0.071(4) -0.045(4) 0.034(3) -0.039(4)
C30 0.064(4) 0.065(4) 0.064(4) -0.031(3) 0.031(3) -0.040(3)
C31 0.050(3) 0.042(3) 0.035(3) -0.010(2) 0.014(2) -0.027(3)
C32 0.054(3) 0.050(3) 0.036(3) -0.014(3) 0.009(2) -0.028(3)
C33 0.070(4) 0.064(4) 0.040(3) -0.024(3) 0.018(3) -0.030(3)
C34 0.097(6) 0.118(7) 0.086(6) -0.055(5) 0.046(5) -0.076(6)
C35 0.055(4) 0.069(4) 0.047(3) -0.016(3) -0.005(3) -0.038(3)
C36 0.109(7) 0.214(11) 0.118(7) -0.110(8) 0.048(5) -0.113(7)
C37 0.094(7) 0.204(11) 0.135(9) -0.114(9) 0.013(6) -0.071(7)
C38 0.123(9) 0.226(15) 0.132(10) -0.098(10) -0.034(8) -0.040(9)
C39 0.062(4) 0.037(3) 0.078(4) -0.013(3) 0.013(3) -0.013(3)
C40 0.083(5) 0.049(4) 0.085(5) -0.017(4) -0.003(4) -0.013(4)
C41 0.089(6) 0.056(4) 0.093(6) -0.025(4) 0.010(5) -0.008(4)
C42 0.112(7) 0.102(7) 0.095(6) -0.050(5) 0.017(5) -0.047(6)
C101 0.114(7) 0.054(4) 0.108(7) 0.000(5) 0.030(6) -0.038(5)

loop_
_atom_type_symbol
_atom_type_description
_atom_type_scat_dispersion_real
_atom_type_scat_dispersion_imag
_atom_type_scat_source
C C 0.0033 0.0016 'International Tables Vol C Tables 4.2.6.8 and 6.1.1.4'
H H 0.0000 0.0000 'International Tables Vol C Tables 4.2.6.8 and 6.1.1.4'
O O 0.0106 0.0060 'International Tables Vol C Tables 4.2.6.8 and 6.1.1.4'
P P 0.1023 0.0942 'International Tables Vol C Tables 4.2.6.8 and 6.1.1.4'
Cl Cl 0.1484 0.1585 'International Tables Vol C Tables 4.2.6.8 and 6.1.1.4'
Ag Ag -0.8971 1.1015 'International Tables Vol C Tables 4.2.6.8 and 6.1.1.4'
Sn Sn -0.6537 1.4246 'International Tables Vol C Tables 4.2.6.8 and 6.1.1.4'

loop_
_geom_angle_atom_site_label_1
_geom_angle_atom_site_label_2
_geom_angle_atom_site_label_3
_geom_angle
_geom_angle_site_symmetry_1
_geom_angle_site_symmetry_3
O10 Sn1 O9 85.55(13) . .
O10 Sn1 O5 86.60(13) . .
O9 Sn1 O5 92.36(16) . .
O10 Sn1 C39 176.3(2) . .
O9 Sn1 C39 95.4(2) . .
O5 Sn1 C39 97.0(2) . .
O10 Sn1 O12 75.98(13) . .
O9 Sn1 O12 88.22(15) . .
O5 Sn1 O12 162.47(14) . .
C39 Sn1 O12 100.4(2) . .
O10 Sn1 O101 75.54(12) . .
O9 Sn1 O101 161.09(14) . .
O5 Sn1 O101 86.51(15) . .
C39 Sn1 O101 103.5(2) . .
O12 Sn1 O101 87.31(15) . .
O10 Sn1 Sn3 37.15(9) . .
O9 Sn1 Sn3 79.72(10) . .
O5 Sn1 Sn3 123.29(10) . .
C39 Sn1 Sn3 139.5(2) . .
O12 Sn1 Sn3 39.70(10) . .
O101 Sn1 Sn3 85.14(10) . .
O10 Sn2 O1 86.86(12) . .
O10 Sn2 O4 86.70(13) . .
O1 Sn2 O4 91.82(13) . .
O10 Sn2 C31 171.41(19) . .
O1 Sn2 C31 98.63(17) . .
O4 Sn2 C31 99.66(18) . .
O10 Sn2 O101 75.53(13) . .
O1 Sn2 O101 162.38(13) . .
O4 Sn2 O101 87.89(15) . .
C31 Sn2 O101 98.79(18) . .
O10 Sn2 O11 76.64(12) . .
O1 Sn2 O11 86.73(13) . .
O4 Sn2 O11 163.33(13) . .
C31 Sn2 O11 96.98(18) . .
O101 Sn2 O11 88.52(14) . .
O10 Sn2 Sn3 37.28(9) . .
O1 Sn2 Sn3 80.24(9) . .
O4 Sn2 Sn3 123.35(10) . .
C31 Sn2 Sn3 136.97(15) . .
O101 Sn2 Sn3 85.22(10) . .
O11 Sn2 Sn3 40.07(8) . .
O10 Sn3 O2 86.42(12) . .
O10 Sn3 O7 86.46(13) . .
O2 Sn3 O7 91.30(13) . .
O10 Sn3 C35 174.6(2) . .
O2 Sn3 C35 98.4(2) . .
O7 Sn3 C35 95.77(19) . .
O10 Sn3 O12 76.04(13) . .
O2 Sn3 O12 162.46(13) . .
O7 Sn3 O12 87.73(14) . .
C35 Sn3 O12 99.1(2) . .
O10 Sn3 O11 76.85(12) . .
O2 Sn3 O11 86.49(13) . .
O7 Sn3 O11 163.26(13) . .
C35 Sn3 O11 100.97(18) . .
O12 Sn3 O11 89.41(14) . .
O10 Sn3 Sn2 37.11(9) . .
O2 Sn3 Sn2 79.77(9) . .
O7 Sn3 Sn2 122.85(10) . .
C35 Sn3 Sn2 141.29(16) . .
O12 Sn3 Sn2 86.05(10) . .
O11 Sn3 Sn2 40.45(8) . .
O10 Sn3 Sn1 37.18(9) . .
O2 Sn3 Sn1 122.92(9) . .
O7 Sn3 Sn1 80.00(9) . .
C35 Sn3 Sn1 138.38(18) . .
O12 Sn3 Sn1 39.74(10) . .
O11 Sn3 Sn1 87.28(9) . .
Sn2 Sn3 Sn1 60.325(10) . .
O3 Ag1 O6 120.31(15) . .
O3 Ag1 C1 123.9(2) . .
O6 Ag1 C1 115.7(2) . .
O3 Ag1 Ag3B 85.92(12) . .
O6 Ag1 Ag3B 140.75(13) . .
C1 Ag1 Ag3B 46.01(19) . .
O3 Ag1 Ag2 142.27(9) . .
O6 Ag1 Ag2 80.54(12) . .
C1 Ag1 Ag2 46.12(17) . .
Ag3B Ag1 Ag2 62.76(8) . .
O3 Ag1 Ag3A 80.7(6) . .
O6 Ag1 Ag3A 143.3(3) . .
C1 Ag1 Ag3A 51.1(6) . .
Ag2 Ag1 Ag3A 67.2(5) . .
C1 Ag2 C13 168.2(3) . .
C1 Ag2 Ag4A 145.9(3) . 2_666
C13 Ag2 Ag4A 44.3(3) . 2_666
C1 Ag2 Ag6 132.74(18) . .
C13 Ag2 Ag6 51.58(16) . .
Ag4A Ag2 Ag6 63.6(3) 2_666 .
C1 Ag2 Ag1 52.05(17) . .
C13 Ag2 Ag1 137.95(18) . .
Ag4A Ag2 Ag1 94.0(2) 2_666 .
Ag6 Ag2 Ag1 122.94(2) . .
C1 Ag2 Ag3B 44.0(2) . .
C13 Ag2 Ag3B 142.39(17) . .
Ag6 Ag2 Ag3B 90.81(7) . .
Ag1 Ag2 Ag3B 58.06(5) . .
C1 Ag2 Ag4B 146.52(18) . 2_666
C13 Ag2 Ag4B 44.76(19) . 2_666
Ag6 Ag2 Ag4B 56.75(8) . 2_666
Ag1 Ag2 Ag4B 94.86(4) . 2_666
Ag3B Ag2 Ag4B 118.28(11) . 2_666
C1 Ag2 Ag3A 46.1(3) . .
C13 Ag2 Ag3A 141.0(3) . .
Ag4A Ag2 Ag3A 120.9(4) 2_666 .
Ag6 Ag2 Ag3A 89.52(19) . .
Ag1 Ag2 Ag3A 56.6(2) . .
C7 Ag3A C1 168.1(6) . .
C7 Ag3A Ag5 51.5(4) . .
C1 Ag3A Ag5 139.2(9) . .
C7 Ag3A Ag1 132.1(11) . .
C1 Ag3A Ag1 50.8(3) . .
Ag5 Ag3A Ag1 124.6(4) . .
C7 Ag3A Ag2 150.7(5) . .
C1 Ag3A Ag2 41.0(4) . .
Ag5 Ag3A Ag2 99.6(4) . .
Ag1 Ag3A Ag2 56.2(3) . .
C1 Ag3B C7 165.5(3) . .
C1 Ag3B Ag1 52.81(19) . .
C7 Ag3B Ag1 123.2(2) . .
C1 Ag3B Ag5 146.0(2) . .
C7 Ag3B Ag5 48.38(17) . .
Ag1 Ag3B Ag5 121.74(12) . .
C1 Ag3B Ag2 44.7(2) . .
C7 Ag3B Ag2 148.7(2) . .
Ag1 Ag3B Ag2 59.18(7) . .
Ag5 Ag3B Ag2 101.79(10) . .
C1 Ag3B Ag4B 137.9(2) . .
C7 Ag3B Ag4B 41.16(19) . .
Ag1 Ag3B Ag4B 85.09(10) . .
Ag5 Ag3B Ag4B 53.91(10) . .
Ag2 Ag3B Ag4B 117.67(11) . .
C13 Ag4A C7 159.8(10) 2_666 .
C13 Ag4A C8 142.5(7) 2_666 .
C7 Ag4A C8 26.4(3) . .
C13 Ag4A Ag2 49.0(5) 2_666 2_666
C7 Ag4A Ag2 147.5(5) . 2_666
C8 Ag4A Ag2 164.7(6) . 2_666
C13 Ag4A Ag5 150.3(10) 2_666 .
C7 Ag4A Ag5 49.4(3) . .
C8 Ag4A Ag5 65.1(3) . .
Ag2 Ag4A Ag5 101.8(6) 2_666 .
C13 Ag4A Ag6 49.5(3) 2_666 2_666
C7 Ag4A Ag6 121.2(6) . 2_666
C8 Ag4A Ag6 134.5(8) . 2_666
Ag2 Ag4A Ag6 59.2(3) 2_666 2_666
Ag5 Ag4A Ag6 126.1(3) . 2_666
C13 Ag4B C7 165.9(3) 2_666 .
C13 Ag4B C8 137.9(3) 2_666 .
C7 Ag4B C8 28.1(2) . .
C13 Ag4B Ag6 51.70(16) 2_666 2_666
C7 Ag4B Ag6 140.2(3) . 2_666
C8 Ag4B Ag6 152.9(2) . 2_666
C13 Ag4B Ag5 132.8(2) 2_666 .
C7 Ag4B Ag5 50.18(15) . .
C8 Ag4B Ag5 66.31(14) . .
Ag6 Ag4B Ag5 130.35(9) 2_666 .
C13 Ag4B Ag2 43.16(17) 2_666 2_666
C7 Ag4B Ag2 144.16(17) . 2_666
C8 Ag4B Ag2 149.5(2) . 2_666
Ag6 Ag4B Ag2 57.43(4) 2_666 2_666
Ag5 Ag4B Ag2 94.09(8) . 2_666
C13 Ag4B Ag3B 153.5(2) 2_666 .
C7 Ag4B Ag3B 40.2(2) . .
C8 Ag4B Ag3B 67.18(18) . .
Ag6 Ag4B Ag3B 102.22(16) 2_666 .
Ag5 Ag4B Ag3B 57.03(8) . .
Ag2 Ag4B Ag3B 122.81(10) 2_666 .
C7 Ag5 O6 130.0(2) . 2_666
C7 Ag5 O8 112.2(2) . 2_666
O6 Ag5 O8 116.85(15) 2_666 2_666
C7 Ag5 Ag4A 56.7(5) . .
O6 Ag5 Ag4A 77.5(5) 2_666 .
O8 Ag5 Ag4A 144.1(2) 2_666 .
C7 Ag5 Ag3A 42.3(5) . .
O6 Ag5 Ag3A 145.2(3) 2_666 .
O8 Ag5 Ag3A 77.3(6) 2_666 .
Ag4A Ag5 Ag3A 74.7(6) . .
C7 Ag5 Ag4B 49.35(18) . .
O6 Ag5 Ag4B 87.02(15) 2_666 .
O8 Ag5 Ag4B 136.30(15) 2_666 .
C7 Ag5 Ag3B 46.4(2) . .
O6 Ag5 Ag3B 146.97(12) 2_666 .
O8 Ag5 Ag3B 72.47(12) 2_666 .
Ag4B Ag5 Ag3B 69.06(13) . .
O8 Ag6 C13 127.4(2) 2_666 .
O8 Ag6 O3 118.87(14) 2_666 2_666
C13 Ag6 O3 112.3(2) . 2_666
O8 Ag6 Ag4B 141.75(10) 2_666 2_666
C13 Ag6 Ag4B 49.0(2) . 2_666
O3 Ag6 Ag4B 71.42(13) 2_666 2_666
O8 Ag6 Ag2 86.87(10) 2_666 .
C13 Ag6 Ag2 47.10(16) . .
O3 Ag6 Ag2 133.63(9) 2_666 .
Ag4B Ag6 Ag2 65.82(9) 2_666 .
O8 Ag6 Ag4A 138.0(4) 2_666 2_666
C13 Ag6 Ag4A 41.1(3) . 2_666
O3 Ag6 Ag4A 80.8(4) 2_666 2_666
Ag2 Ag6 Ag4A 57.3(4) . 2_666
O3 P1 O1 111.09(19) . .
O3 P1 O2 111.0(2) . .
O1 P1 O2 112.56(19) . .
O3 P1 C19 108.1(2) . .
O1 P1 C19 106.9(2) . .
O2 P1 C19 106.9(2) . .
O6 P2 O5 111.2(2) . .
O6 P2 O4 110.8(2) . .
O5 P2 O4 112.9(2) . .
O6 P2 C23 109.4(3) . .
O5 P2 C23 106.2(2) . .
O4 P2 C23 106.1(2) . .
O8 P3 O9 110.8(2) . .
O8 P3 O7 110.8(2) . .
O9 P3 O7 113.0(2) . .
O8 P3 C27 108.1(3) . .
O9 P3 C27 106.9(2) . .
O7 P3 C27 107.0(2) . .
P1 O1 Sn2 131.2(2) . .
P1 O2 Sn3 131.35(19) . .
P1 O3 Ag1 116.28(19) . .
P1 O3 Ag6 113.27(19) . 2_666
Ag1 O3 Ag6 107.87(13) . 2_666
P2 O4 Sn2 130.2(2) . .
P2 O5 Sn1 130.8(2) . .
P2 O6 Ag5 121.3(2) . 2_666
P2 O6 Ag1 117.0(2) . .
Ag5 O6 Ag1 105.25(15) 2_666 .
P3 O7 Sn3 130.5(2) . .
P3 O8 Ag6 114.5(2) . 2_666
P3 O8 Ag5 118.2(2) . 2_666
Ag6 O8 Ag5 109.38(16) 2_666 2_666
P3 O9 Sn1 131.6(2) . .
Sn2 O10 Sn3 105.61(14) . .
Sn2 O10 Sn1 106.51(14) . .
Sn3 O10 Sn1 105.67(14) . .
Sn3 O11 Sn2 99.49(12) . .
Sn3 O12 Sn1 100.56(14) . .
C101 O101 Sn1 128.9(4) . .
C101 O101 Sn2 125.8(4) . .
Sn1 O101 Sn2 100.60(14) . .
C2 C1 Ag3B 125.9(6) . .
C2 C1 Ag2 142.8(6) . .
Ag3B C1 Ag2 91.3(3) . .
C2 C1 Ag1 103.4(4) . .
Ag3B C1 Ag1 81.2(2) . .
Ag2 C1 Ag1 81.8(2) . .
C2 C1 Ag3A 124.3(6) . .
Ag2 C1 Ag3A 92.9(4) . .
Ag1 C1 Ag3A 78.0(4) . .
C1 C2 C3 175.9(6) . .
C2 C3 C4 109.5(5) . .
C2 C3 C5 108.9(6) . .
C4 C3 C5 109.5(5) . .
C2 C3 C6 108.2(5) . .
C4 C3 C6 110.7(6) . .
C5 C3 C6 110.0(5) . .
C3 C4 H4A 109.5 . .
C3 C4 H4B 109.5 . .
H4A C4 H4B 109.5 . .
C3 C4 H4C 109.5 . .
H4A C4 H4C 109.5 . .
H4B C4 H4C 109.5 . .
C3 C5 H5A 109.5 . .
C3 C5 H5B 109.5 . .
H5A C5 H5B 109.5 . .
C3 C5 H5C 109.5 . .
H5A C5 H5C 109.5 . .
H5B C5 H5C 109.5 . .
C3 C6 H6A 109.5 . .
C3 C6 H6B 109.5 . .
H6A C6 H6B 109.5 . .
C3 C6 H6C 109.5 . .
H6A C6 H6C 109.5 . .
H6B C6 H6C 109.5 . .
C8 C7 Ag3A 156.9(6) . .
C8 C7 Ag3B 157.3(5) . .
C8 C7 Ag4B 91.5(5) . .
Ag3B C7 Ag4B 98.6(3) . .
C8 C7 Ag5 116.6(5) . .
Ag3A C7 Ag5 86.3(4) . .
Ag3B C7 Ag5 85.2(2) . .
Ag4B C7 Ag5 80.5(2) . .
C8 C7 Ag4A 87.2(5) . .
Ag3A C7 Ag4A 102.9(5) . .
Ag5 C7 Ag4A 73.9(4) . .
C7 C8 C9 171.1(7) . .
C7 C8 Ag4B 60.4(4) . .
C9 C8 Ag4B 128.5(5) . .
C7 C8 Ag4A 66.3(5) . .
C9 C8 Ag4A 122.6(5) . .
C8 C9 C11 108.5(6) . .
C8 C9 C12 107.4(6) . .
C11 C9 C12 110.5(7) . .
C8 C9 C10 110.7(6) . .
C11 C9 C10 110.0(7) . .
C12 C9 C10 109.7(7) . .
C9 C10 H10A 109.5 . .
C9 C10 H10B 109.5 . .
H10A C10 H10B 109.5 . .
C9 C10 H10C 109.5 . .
H10A C10 H10C 109.5 . .
H10B C10 H10C 109.5 . .
C9 C11 H11A 109.5 . .
C9 C11 H11B 109.5 . .
H11A C11 H11B 109.5 . .
C9 C11 H11C 109.5 . .
H11A C11 H11C 109.5 . .
H11B C11 H11C 109.5 . .
C9 C12 H12A 109.5 . .
C9 C12 H12B 109.5 . .
H12A C12 H12B 109.5 . .
C9 C12 H12C 109.5 . .
H12A C12 H12C 109.5 . .
H12B C12 H12C 109.5 . .
C14 C13 Ag4A 138.4(8) . 2_666
C14 C13 Ag2 134.1(6) . .
Ag4A C13 Ag2 86.6(6) 2_666 .
C14 C13 Ag4B 133.8(6) . 2_666
Ag2 C13 Ag4B 92.1(2) . 2_666
C14 C13 Ag6 103.0(4) . .
Ag4A C13 Ag6 89.4(4) 2_666 .
Ag2 C13 Ag6 81.3(2) . .
Ag4B C13 Ag6 79.3(2) 2_666 .
C13 C14 C15 177.4(6) . .
C14 C15 C17 109.0(5) . .
C14 C15 C18 109.4(4) . .
C17 C15 C18 110.9(5) . .
C14 C15 C16 107.1(5) . .
C17 C15 C16 110.4(5) . .
C18 C15 C16 110.0(5) . .
C15 C16 H16A 109.5 . .
C15 C16 H16B 109.5 . .
H16A C16 H16B 109.5 . .
C15 C16 H16C 109.5 . .
H16A C16 H16C 109.5 . .
H16B C16 H16C 109.5 . .
C15 C17 H17A 109.5 . .
C15 C17 H17B 109.5 . .
H17A C17 H17B 109.5 . .
C15 C17 H17C 109.5 . .
H17A C17 H17C 109.5 . .
H17B C17 H17C 109.5 . .
C15 C18 H18A 109.5 . .
C15 C18 H18B 109.5 . .
H18A C18 H18B 109.5 . .
C15 C18 H18C 109.5 . .
H18A C18 H18C 109.5 . .
H18B C18 H18C 109.5 . .
C21 C19 C22 109.9(5) . .
C21 C19 C20 110.3(5) . .
C22 C19 C20 110.0(4) . .
C21 C19 P1 109.4(3) . .
C22 C19 P1 108.8(4) . .
C20 C19 P1 108.3(4) . .
C19 C20 H20A 109.5 . .
C19 C20 H20B 109.5 . .
H20A C20 H20B 109.5 . .
C19 C20 H20C 109.5 . .
H20A C20 H20C 109.5 . .
H20B C20 H20C 109.5 . .
C19 C21 H21A 109.5 . .
C19 C21 H21B 109.5 . .
H21A C21 H21B 109.5 . .
C19 C21 H21C 109.5 . .
H21A C21 H21C 109.5 . .
H21B C21 H21C 109.5 . .
C19 C22 H22A 109.5 . .
C19 C22 H22B 109.5 . .
H22A C22 H22B 109.5 . .
C19 C22 H22C 109.5 . .
H22A C22 H22C 109.5 . .
H22B C22 H22C 109.5 . .
C26 C23 C25 110.6(6) . .
C26 C23 C24 111.0(7) . .
C25 C23 C24 108.9(6) . .
C26 C23 P2 110.1(5) . .
C25 C23 P2 108.9(4) . .
C24 C23 P2 107.3(5) . .
C23 C24 H24A 109.5 . .
C23 C24 H24B 109.5 . .
H24A C24 H24B 109.5 . .
C23 C24 H24C 109.5 . .
H24A C24 H24C 109.5 . .
H24B C24 H24C 109.5 . .
C23 C25 H25A 109.5 . .
C23 C25 H25B 109.5 . .
H25A C25 H25B 109.5 . .
C23 C25 H25C 109.5 . .
H25A C25 H25C 109.5 . .
H25B C25 H25C 109.5 . .
C23 C26 H26A 109.5 . .
C23 C26 H26B 109.5 . .
H26A C26 H26B 109.5 . .
C23 C26 H26C 109.5 . .
H26A C26 H26C 109.5 . .
H26B C26 H26C 109.5 . .
C28 C27 C29 110.1(5) . .
C28 C27 C30 109.9(5) . .
C29 C27 C30 109.7(5) . .
C28 C27 P3 109.9(4) . .
C29 C27 P3 108.3(4) . .
C30 C27 P3 108.9(4) . .
C27 C28 H28A 109.5 . .
C27 C28 H28B 109.5 . .
H28A C28 H28B 109.5 . .
C27 C28 H28C 109.5 . .
H28A C28 H28C 109.5 . .
H28B C28 H28C 109.5 . .
C27 C29 H29A 109.5 . .
C27 C29 H29B 109.5 . .
H29A C29 H29B 109.5 . .
C27 C29 H29C 109.5 . .
H29A C29 H29C 109.5 . .
H29B C29 H29C 109.5 . .
C27 C30 H30A 109.5 . .
C27 C30 H30B 109.5 . .
H30A C30 H30B 109.5 . .
C27 C30 H30C 109.5 . .
H30A C30 H30C 109.5 . .
H30B C30 H30C 109.5 . .
C32 C31 Sn2 113.2(3) . .
C32 C31 H31A 108.9 . .
Sn2 C31 H31A 108.9 . .
C32 C31 H31B 108.9 . .
Sn2 C31 H31B 108.9 . .
H31A C31 H31B 107.8 . .
C33 C32 C31 114.5(5) . .
C33 C32 H32A 108.6 . .
C31 C32 H32A 108.6 . .
C33 C32 H32B 108.6 . .
C31 C32 H32B 108.6 . .
H32A C32 H32B 107.6 . .
C34 C33 C32 114.1(6) . .
C34 C33 H33A 108.7 . .
C32 C33 H33A 108.7 . .
C34 C33 H33B 108.7 . .
C32 C33 H33B 108.7 . .
H33A C33 H33B 107.6 . .
C33 C34 H34A 109.5 . .
C33 C34 H34B 109.5 . .
H34A C34 H34B 109.5 . .
C33 C34 H34C 109.5 . .
H34A C34 H34C 109.5 . .
H34B C34 H34C 109.5 . .
C36 C35 Sn3 119.0(5) . .
C36 C35 H35A 107.6 . .
Sn3 C35 H35A 107.6 . .
C36 C35 H35B 107.6 . .
Sn3 C35 H35B 107.6 . .
H35A C35 H35B 107.0 . .
C35 C36 C37 116.4(7) . .
C35 C36 H36A 108.2 . .
C37 C36 H36A 108.2 . .
C35 C36 H36B 108.2 . .
C37 C36 H36B 108.2 . .
H36A C36 H36B 107.3 . .
C38 C37 C36 113.2(11) . .
C38 C37 H37A 108.9 . .
C36 C37 H37A 108.9 . .
C38 C37 H37B 108.9 . .
C36 C37 H37B 108.9 . .
H37A C37 H37B 107.8 . .
C37 C38 H38A 109.5 . .
C37 C38 H38B 109.5 . .
H38A C38 H38B 109.5 . .
C37 C38 H38C 109.5 . .
H38A C38 H38C 109.5 . .
H38B C38 H38C 109.5 . .
C40 C39 Sn1 112.3(5) . .
C40 C39 H39A 109.1 . .
Sn1 C39 H39A 109.1 . .
C40 C39 H39B 109.1 . .
Sn1 C39 H39B 109.1 . .
H39A C39 H39B 107.9 . .
C41 C40 C39 115.1(7) . .
C41 C40 H40A 108.5 . .
C39 C40 H40A 108.5 . .
C41 C40 H40B 108.5 . .
C39 C40 H40B 108.5 . .
H40A C40 H40B 107.5 . .
C40 C41 C42 113.2(8) . .
C40 C41 H41A 108.9 . .
C42 C41 H41A 108.9 . .
C40 C41 H41B 108.9 . .
C42 C41 H41B 108.9 . .
H41A C41 H41B 107.7 . .
C41 C42 H42A 109.5 . .
C41 C42 H42B 109.5 . .
H42A C42 H42B 109.5 . .
C41 C42 H42C 109.5 . .
H42A C42 H42C 109.5 . .
H42B C42 H42C 109.5 . .

loop_
_geom_bond_atom_site_label_1
_geom_bond_atom_site_label_2
_geom_bond_distance
_geom_bond_site_symmetry_2
Sn1 O10 2.065(3) .
Sn1 O9 2.083(4) .
Sn1 O5 2.087(4) .
Sn1 C39 2.128(6) .
Sn1 O12 2.140(4) .
Sn1 O101 2.141(4) .
Sn1 Sn3 3.2904(5) .
Sn2 O10 2.056(3) .
Sn2 O1 2.077(3) .
Sn2 O4 2.082(3) .
Sn2 C31 2.125(5) .
Sn2 O101 2.151(3) .
Sn2 O11 2.158(3) .
Sn2 Sn3 3.2815(5) .
Sn3 O10 2.064(3) .
Sn3 O2 2.085(3) .
Sn3 O7 2.088(3) .
Sn3 C35 2.116(5) .
Sn3 O12 2.138(4) .
Sn3 O11 2.142(3) .
Ag1 O3 2.265(3) .
Ag1 O6 2.281(4) .
Ag1 C1 2.322(6) .
Ag1 Ag3B 2.881(3) .
Ag1 Ag2 2.9152(7) .
Ag1 Ag3A 2.930(10) .
Ag2 C1 2.123(7) .
Ag2 C13 2.133(6) .
Ag2 Ag4A 2.82(2) 2_666
Ag2 Ag6 2.8787(7) .
Ag2 Ag3B 3.018(4) .
Ag2 Ag4B 3.116(3) 2_666
Ag2 Ag3A 3.23(2) .
Ag3A C7 1.93(3) .
Ag3A C1 2.33(3) .
Ag3A Ag5 2.864(14) .
Ag3B C1 2.097(8) .
Ag3B C7 2.177(8) .
Ag3B Ag5 2.993(4) .
Ag3B Ag4B 3.332(6) .
Ag4A C13 1.974(16) 2_666
Ag4A C7 2.47(2) .
Ag4A C8 2.70(2) .
Ag4A Ag2 2.82(2) 2_666
Ag4A Ag5 2.843(11) .
Ag4A Ag6 3.001(10) 2_666
Ag4B C13 2.196(8) 2_666
Ag4B C7 2.218(7) .
Ag4B C8 2.550(6) .
Ag4B Ag6 2.857(3) 2_666
Ag4B Ag5 2.8828(19) .
Ag4B Ag2 3.116(3) 2_666
Ag5 C7 2.245(6) .
Ag5 O6 2.253(4) 2_666
Ag5 O8 2.297(4) 2_666
Ag6 O8 2.236(4) 2_666
Ag6 C13 2.282(6) .
Ag6 O3 2.312(3) 2_666
Ag6 Ag4B 2.857(3) 2_666
Ag6 Ag4A 3.001(10) 2_666
P1 O3 1.517(3) .
P1 O1 1.537(3) .
P1 O2 1.539(4) .
P1 C19 1.822(5) .
P2 O6 1.513(4) .
P2 O5 1.532(4) .
P2 O4 1.537(4) .
P2 C23 1.825(5) .
P3 O8 1.510(4) .
P3 O9 1.528(4) .
P3 O7 1.537(4) .
P3 C27 1.805(5) .
O3 Ag6 2.312(3) 2_666
O6 Ag5 2.253(4) 2_666
O8 Ag6 2.236(4) 2_666
O8 Ag5 2.297(4) 2_666
O101 C101 1.420(8) .
C1 C2 1.204(8) .
C2 C3 1.480(8) .
C3 C4 1.521(8) .
C3 C5 1.529(9) .
C3 C6 1.530(8) .
C4 H4A 0.9800 .
C4 H4B 0.9800 .
C4 H4C 0.9800 .
C5 H5A 0.9800 .
C5 H5B 0.9800 .
C5 H5C 0.9800 .
C6 H6A 0.9800 .
C6 H6B 0.9800 .
C6 H6C 0.9800 .
C7 C8 1.202(8) .
C8 C9 1.483(8) .
C9 C11 1.524(10) .
C9 C12 1.537(10) .
C9 C10 1.538(11) .
C10 H10A 0.9800 .
C10 H10B 0.9800 .
C10 H10C 0.9800 .
C11 H11A 0.9800 .
C11 H11B 0.9800 .
C11 H11C 0.9800 .
C12 H12A 0.9800 .
C12 H12B 0.9800 .
C12 H12C 0.9800 .
C13 C14 1.191(8) .
C13 Ag4A 1.974(16) 2_666
C13 Ag4B 2.196(8) 2_666
C14 C15 1.487(7) .
C15 C17 1.525(8) .
C15 C18 1.529(8) .
C15 C16 1.539(8) .
C16 H16A 0.9800 .
C16 H16B 0.9800 .
C16 H16C 0.9800 .
C17 H17A 0.9800 .
C17 H17B 0.9800 .
C17 H17C 0.9800 .
C18 H18A 0.9800 .
C18 H18B 0.9800 .
C18 H18C 0.9800 .
C19 C21 1.518(7) .
C19 C22 1.532(7) .
C19 C20 1.533(7) .
C20 H20A 0.9800 .
C20 H20B 0.9800 .
C20 H20C 0.9800 .
C21 H21A 0.9800 .
C21 H21B 0.9800 .
C21 H21C 0.9800 .
C22 H22A 0.9800 .
C22 H22B 0.9800 .
C22 H22C 0.9800 .
C23 C26 1.492(9) .
C23 C25 1.515(9) .
C23 C24 1.532(9) .
C24 H24A 0.9800 .
C24 H24B 0.9800 .
C24 H24C 0.9800 .
C25 H25A 0.9800 .
C25 H25B 0.9800 .
C25 H25C 0.9800 .
C26 H26A 0.9800 .
C26 H26B 0.9800 .
C26 H26C 0.9800 .
C27 C28 1.514(9) .
C27 C29 1.533(8) .
C27 C30 1.537(8) .
C28 H28A 0.9800 .
C28 H28B 0.9800 .
C28 H28C 0.9800 .
C29 H29A 0.9800 .
C29 H29B 0.9800 .
C29 H29C 0.9800 .
C30 H30A 0.9800 .
C30 H30B 0.9800 .
C30 H30C 0.9800 .
C31 C32 1.528(7) .
C31 H31A 0.9900 .
C31 H31B 0.9900 .
C32 C33 1.517(7) .
C32 H32A 0.9900 .
C32 H32B 0.9900 .
C33 C34 1.484(10) .
C33 H33A 0.9900 .
C33 H33B 0.9900 .
C34 H34A 0.9800 .
C34 H34B 0.9800 .
C34 H34C 0.9800 .
C35 C36 1.428(9) .
C35 H35A 0.9900 .
C35 H35B 0.9900 .
C36 C37 1.549(10) .
C36 H36A 0.9900 .
C36 H36B 0.9900 .
C37 C38 1.408(12) .
C37 H37A 0.9900 .
C37 H37B 0.9900 .
C38 H38A 0.9800 .
C38 H38B 0.9800 .
C38 H38C 0.9800 .
C39 C40 1.569(10) .
C39 H39A 0.9900 .
C39 H39B 0.9900 .
C40 C41 1.462(9) .
C40 H40A 0.9900 .
C40 H40B 0.9900 .
C41 C42 1.509(11) .
C41 H41A 0.9900 .
C41 H41B 0.9900 .
C42 H42A 0.9800 .
C42 H42B 0.9800 .
C42 H42C 0.9800 .
